data_7205949
loop_
_publ_author_name
'Kim, Hyunuk'
'Sun, Yinyong'
'Kim, Yonghwi'
'Kajiwara, Takashi'
'Yamashita, Masahiro'
'Kim, Kimoon'

_publ_section_title
;
 Metal--organic frameworks with rare topologies: lonsdaleite-type metal
 formates and their magnetic properties
;
_journal_issue 7
_journal_name_full CrystEngComm
_journal_page_first 2197
_journal_paper_doi 10.1039/c1ce05031a
_journal_volume 13
_journal_year 2011
_chemical_formula_sum 'C12 H12 O24 Zn6'
_chemical_formula_weight 932.44
_chemical_name_common 'Zinc(ii) formate DEF solvate'
_chemical_name_systematic
;
?
;
_space_group_IT_number 60
_symmetry_cell_setting orthorhombic
_symmetry_space_group_name_Hall '-P 2n 2ab'
_symmetry_space_group_name_H-M 'P b c n'
_atom_sites_solution_hydrogens geom
_atom_sites_solution_primary direct
_atom_sites_solution_secondary difmap
_audit_creation_method SHELXL-97
_cell_angle_alpha 90.00
_cell_angle_beta 90.00
_cell_angle_gamma 90.00
_cell_formula_units_Z 4
_cell_length_a 9.8680(4)
_cell_length_b 18.2476(8)
_cell_length_c 18.1400(8)
_cell_measurement_reflns_used 12403
_cell_measurement_temperature 223(2)
_cell_measurement_theta_max 28.282
_cell_measurement_theta_min 2.346
_cell_volume 3266.4(2)
_computing_cell_refinement SMART
_computing_data_collection SMART
_computing_data_reduction SAINT
_computing_molecular_graphics 'Diamond 3.1'
_computing_publication_material 'Diamond 3.1'
_computing_structure_refinement 'SHELXL-97 (Sheldrick, 1997)'
_computing_structure_solution 'SHELXS-97 (Sheldrick, 1990)'
_diffrn_ambient_temperature 223(2)
_diffrn_measured_fraction_theta_full 0.984
_diffrn_measured_fraction_theta_max 0.984
_diffrn_measurement_device_type 'SMART CCD'
_diffrn_measurement_method Omega-scan
_diffrn_radiation_monochromator graphite
_diffrn_radiation_source 'fine-focus sealed tube'
_diffrn_radiation_type MoK\a
_diffrn_radiation_wavelength 0.71073
_diffrn_reflns_av_R_equivalents 0.0458
_diffrn_reflns_av_sigmaI/netI 0.0360
_diffrn_reflns_limit_h_max 8
_diffrn_reflns_limit_h_min -13
_diffrn_reflns_limit_k_max 24
_diffrn_reflns_limit_k_min -24
_diffrn_reflns_limit_l_max 22
_diffrn_reflns_limit_l_min -23
_diffrn_reflns_number 18069
_diffrn_reflns_theta_full 28.28
_diffrn_reflns_theta_max 28.28
_diffrn_reflns_theta_min 2.35
_exptl_absorpt_coefficient_mu 4.419
_exptl_absorpt_correction_T_max 0.4719
_exptl_absorpt_correction_T_min 0.2845
_exptl_absorpt_correction_type multi-scan
_exptl_absorpt_process_details SADABS
_exptl_crystal_colour colorless
_exptl_crystal_density_diffrn 1.896
_exptl_crystal_density_method 'not measured'
_exptl_crystal_description hexagonal
_exptl_crystal_F_000 1824
_exptl_crystal_size_max 0.38
_exptl_crystal_size_mid 0.35
_exptl_crystal_size_min 0.20
_refine_diff_density_max 0.902
_refine_diff_density_min -0.754
_refine_diff_density_rms 0.121
_refine_ls_extinction_method none
_refine_ls_goodness_of_fit_ref 1.041
_refine_ls_hydrogen_treatment refall
_refine_ls_matrix_type full
_refine_ls_number_parameters 216
_refine_ls_number_reflns 3990
_refine_ls_number_restraints 0
_refine_ls_restrained_S_all 1.041
_refine_ls_R_factor_all 0.0336
_refine_ls_R_factor_gt 0.0298
_refine_ls_shift/su_max 0.001
_refine_ls_shift/su_mean 0.000
_refine_ls_structure_factor_coef Fsqd
_refine_ls_weighting_details 'calc w=1/[\s^2^(Fo^2^)+(0.0582P)^2^+0.0000P] where P=(Fo^2^+2Fc^2^)/3'
_refine_ls_weighting_scheme calc
_refine_ls_wR_factor_gt 0.0832
_refine_ls_wR_factor_ref 0.0849
_reflns_number_gt 3543
_reflns_number_total 3990
_reflns_threshold_expression >2sigma(I)
_cod_data_source_file c1ce05031a.txt
_cod_data_source_block pbcn3
_cod_depositor_comments
;
The following automatic conversions were performed:
'_symmetry_cell_setting' value 'Orthorhombic' changed to 'orthorhombic'
according to '/home/saulius/struct/CIF-dictionaries/cif_core.dic'
dictionary named 'cif_core.dic' version 2.4.1 from 2010-06-29.

Automatic conversion script
Id: cif_fix_enum 1555 2011-01-17 13:19:09Z saulius 
;
_cod_original_sg_symbol_H-M Pbcn
_cod_database_code 7205949

loop_
_symmetry_equiv_pos_as_xyz
'x, y, z'
'-x+1/2, -y+1/2, z+1/2'
'-x, y, -z+1/2'
'x+1/2, -y+1/2, -z'
'-x, -y, -z'
'x-1/2, y-1/2, -z-1/2'
'x, -y, z-1/2'
'-x-1/2, y-1/2, z'

loop_
_atom_site_label
_atom_site_type_symbol
_atom_site_fract_x
_atom_site_fract_y
_atom_site_fract_z
_atom_site_U_iso_or_equiv
_atom_site_adp_type
_atom_site_occupancy
_atom_site_symmetry_multiplicity
_atom_site_calc_flag
_atom_site_refinement_flags
_atom_site_disorder_assembly
_atom_site_disorder_group
Zn1 Zn 0.07747(3) 0.321295(13) 0.062216(13) 0.01635(9) Uani 1 1 d . . .
Zn2 Zn -0.10991(3) 0.215225(13) -0.035846(14) 0.01821(9) Uani 1 1 d . . .
Zn3 Zn 0.0000 0.31118(2) 0.2500 0.02091(10) Uani 1 2 d S . .
Zn4 Zn 0.0000 0.5000 0.0000 0.02004(10) Uani 1 2 d S . .
O1 O -0.02649(17) 0.41587(8) 0.08097(8) 0.0208(3) Uani 1 1 d . . .
O2 O -0.10819(19) 0.39092(10) 0.19320(9) 0.0300(4) Uani 1 1 d . . .
O3 O -0.08387(16) 0.24764(9) 0.07702(9) 0.0203(3) Uani 1 1 d . . .
O4 O -0.1102(2) 0.23017(10) 0.19796(9) 0.0322(4) Uani 1 1 d . . .
O5 O -0.00741(17) 0.31468(8) -0.04476(9) 0.0198(3) Uani 1 1 d . . .
O6 O -0.0022(2) 0.42837(9) -0.08994(10) 0.0319(4) Uani 1 1 d . . .
O7 O 0.19828(16) 0.23025(8) 0.03144(8) 0.0197(3) Uani 1 1 d . . .
O8 O 0.05919(18) 0.15222(9) -0.02663(10) 0.0266(4) Uani 1 1 d . . .
O9 O 0.15457(17) 0.31316(9) 0.16831(8) 0.0211(3) Uani 1 1 d . . .
O10 O 0.20881(19) 0.49237(9) 0.00873(10) 0.0292(4) Uani 1 1 d . . .
O11 O -0.12298(17) 0.20408(10) -0.14752(9) 0.0262(4) Uani 1 1 d . . .
O12 O -0.24513(16) 0.12732(8) -0.02123(9) 0.0204(3) Uani 1 1 d . . .
C1 C -0.1011(3) 0.42809(13) 0.13714(13) 0.0248(5) Uani 1 1 d . . .
C2 C -0.1360(3) 0.21677(13) 0.13286(14) 0.0262(5) Uani 1 1 d . . .
C3 C -0.0172(3) 0.36148(13) -0.09610(13) 0.0247(5) Uani 1 1 d . . .
C4 C 0.1704(2) 0.17018(12) -0.00047(13) 0.0220(5) Uani 1 1 d . . .
C5 C 0.2778(3) 0.30618(13) 0.18821(12) 0.0252(5) Uani 1 1 d . . .
C6 C 0.2876(3) 0.43968(13) 0.01266(14) 0.0247(5) Uani 1 1 d . . .
H1 H -0.151(3) 0.4662(18) 0.1334(17) 0.031(7) Uiso 1 1 d . . .
H2 H -0.200(3) 0.1796(16) 0.1224(18) 0.036(8) Uiso 1 1 d . . .
H3 H 0.240(3) 0.1371(16) -0.0061(15) 0.026(7) Uiso 1 1 d . . .
H4 H -0.038(3) 0.3440(17) -0.1424(17) 0.027(7) Uiso 1 1 d . . .
H5 H 0.302(3) 0.3117(13) 0.2391(16) 0.025(7) Uiso 1 1 d . . .
H6 H 0.381(3) 0.4489(14) 0.0128(15) 0.020(6) Uiso 1 1 d . . .

loop_
_atom_site_aniso_label
_atom_site_aniso_U_11
_atom_site_aniso_U_22
_atom_site_aniso_U_33
_atom_site_aniso_U_23
_atom_site_aniso_U_13
_atom_site_aniso_U_12
Zn1 0.01702(14) 0.01638(14) 0.01566(14) -0.00068(8) 0.00028(9) 0.00059(9)
Zn2 0.01702(15) 0.01864(14) 0.01898(15) -0.00196(9) -0.00170(9) -0.00126(9)
Zn3 0.0245(2) 0.0234(2) 0.01480(18) 0.000 0.00355(13) 0.000
Zn4 0.0247(2) 0.01612(18) 0.01929(19) 0.00304(12) 0.00276(13) 0.00132(14)
O1 0.0252(8) 0.0178(7) 0.0194(7) 0.0025(6) 0.0051(6) 0.0044(6)
O2 0.0351(10) 0.0313(9) 0.0235(8) 0.0091(7) 0.0095(7) 0.0085(7)
O3 0.0209(8) 0.0234(8) 0.0166(7) 0.0007(6) 0.0007(6) -0.0023(6)
O4 0.0447(11) 0.0327(9) 0.0192(8) 0.0000(7) 0.0038(7) -0.0140(8)
O5 0.0221(8) 0.0190(8) 0.0182(7) 0.0015(6) -0.0035(6) -0.0020(6)
O6 0.0546(13) 0.0182(8) 0.0230(8) 0.0023(6) 0.0003(8) 0.0010(8)
O7 0.0174(8) 0.0176(7) 0.0240(8) -0.0015(6) 0.0005(6) 0.0007(6)
O8 0.0223(8) 0.0215(8) 0.0360(9) -0.0071(7) -0.0063(8) 0.0003(7)
O9 0.0213(8) 0.0266(8) 0.0154(7) -0.0023(6) 0.0006(6) 0.0017(6)
O10 0.0256(9) 0.0177(8) 0.0444(10) 0.0049(7) 0.0000(8) 0.0004(7)
O11 0.0214(8) 0.0368(9) 0.0205(8) -0.0034(7) -0.0009(7) -0.0035(7)
O12 0.0208(8) 0.0159(7) 0.0244(7) 0.0017(6) -0.0023(6) -0.0007(6)
C1 0.0294(12) 0.0195(10) 0.0254(11) 0.0029(9) 0.0059(9) 0.0069(10)
C2 0.0295(12) 0.0262(11) 0.0228(11) -0.0019(9) 0.0033(10) -0.0102(10)
C3 0.0333(13) 0.0244(11) 0.0164(10) 0.0002(8) -0.0006(9) -0.0004(10)
C4 0.0202(11) 0.0190(10) 0.0268(11) -0.0034(8) -0.0002(9) 0.0043(9)
C5 0.0274(12) 0.0318(12) 0.0163(10) -0.0031(9) -0.0008(9) 0.0026(10)
C6 0.0192(11) 0.0225(11) 0.0322(11) 0.0035(9) 0.0004(10) -0.0030(9)

loop_
_atom_type_symbol
_atom_type_description
_atom_type_scat_dispersion_real
_atom_type_scat_dispersion_imag
_atom_type_scat_source
C C 0.0033 0.0016 'International Tables Vol C Tables 4.2.6.8 and 6.1.1.4'
H H 0.0000 0.0000 'International Tables Vol C Tables 4.2.6.8 and 6.1.1.4'
N N 0.0061 0.0033 'International Tables Vol C Tables 4.2.6.8 and 6.1.1.4'
O O 0.0106 0.0060 'International Tables Vol C Tables 4.2.6.8 and 6.1.1.4'
Zn Zn 0.2839 1.4301 'International Tables Vol C Tables 4.2.6.8 and 6.1.1.4'

loop_
_geom_angle_atom_site_label_1
_geom_angle_atom_site_label_2
_geom_angle_atom_site_label_3
_geom_angle
_geom_angle_site_symmetry_1
_geom_angle_site_symmetry_3
_geom_angle_publ_flag
O1 Zn1 O9 95.19(6) . . ?
O1 Zn1 O3 97.99(6) . . ?
O9 Zn1 O3 96.52(6) . . ?
O1 Zn1 O5 90.12(6) . . ?
O9 Zn1 O5 172.42(6) . . ?
O3 Zn1 O5 77.34(6) . . ?
O1 Zn1 O7 172.58(6) . . ?
O9 Zn1 O7 88.97(6) . . ?
O3 Zn1 O7 87.62(6) . . ?
O5 Zn1 O7 86.35(6) . . ?
O1 Zn1 O12 95.72(6) . 4 ?
O9 Zn1 O12 93.10(6) . 4 ?
O3 Zn1 O12 162.43(6) . 4 ?
O5 Zn1 O12 91.75(6) . 4 ?
O7 Zn1 O12 77.87(6) . 4 ?
O8 Zn2 O11 94.43(7) . . ?
O8 Zn2 O5 95.77(7) . . ?
O11 Zn2 O5 92.32(7) . . ?
O8 Zn2 O12 94.54(7) . . ?
O11 Zn2 O12 90.51(6) . . ?
O5 Zn2 O12 169.07(6) . . ?
O8 Zn2 O7 170.32(7) . 4_455 ?
O11 Zn2 O7 91.58(6) . 4_455 ?
O5 Zn2 O7 91.56(6) . 4_455 ?
O12 Zn2 O7 77.80(6) . 4_455 ?
O8 Zn2 O3 88.80(7) . . ?
O11 Zn2 O3 169.17(7) . . ?
O5 Zn2 O3 77.05(6) . . ?
O12 Zn2 O3 99.55(6) . . ?
O7 Zn2 O3 86.68(6) 4_455 . ?
O4 Zn3 O4 88.51(11) . 3 ?
O4 Zn3 O2 177.50(7) . 3 ?
O4 Zn3 O2 90.23(8) 3 3 ?
O4 Zn3 O2 90.23(8) . . ?
O4 Zn3 O2 177.50(7) 3 . ?
O2 Zn3 O2 91.11(11) 3 . ?
O4 Zn3 O9 94.10(7) . . ?
O4 Zn3 O9 87.30(7) 3 . ?
O2 Zn3 O9 88.00(6) 3 . ?
O2 Zn3 O9 90.63(6) . . ?
O4 Zn3 O9 87.30(7) . 3 ?
O4 Zn3 O9 94.10(7) 3 3 ?
O2 Zn3 O9 90.63(6) 3 3 ?
O2 Zn3 O9 88.00(6) . 3 ?
O9 Zn3 O9 178.05(9) . 3 ?
O10 Zn4 O10 180.00(10) 5_565 . ?
O10 Zn4 O6 88.39(7) 5_565 . ?
O10 Zn4 O6 91.61(7) . . ?
O10 Zn4 O6 91.61(7) 5_565 5_565 ?
O10 Zn4 O6 88.39(7) . 5_565 ?
O6 Zn4 O6 180.00(10) . 5_565 ?
O10 Zn4 O1 91.19(7) 5_565 5_565 ?
O10 Zn4 O1 88.81(7) . 5_565 ?
O6 Zn4 O1 85.07(6) . 5_565 ?
O6 Zn4 O1 94.93(6) 5_565 5_565 ?
O10 Zn4 O1 88.81(7) 5_565 . ?
O10 Zn4 O1 91.19(7) . . ?
O6 Zn4 O1 94.93(6) . . ?
O6 Zn4 O1 85.07(6) 5_565 . ?
O1 Zn4 O1 180.00(8) 5_565 . ?
C1 O1 Zn1 124.89(15) . . ?
C1 O1 Zn4 119.52(14) . . ?
Zn1 O1 Zn4 115.57(7) . . ?
C1 O2 Zn3 140.37(17) . . ?
C2 O3 Zn1 133.92(15) . . ?
C2 O3 Zn2 126.23(15) . . ?
Zn1 O3 Zn2 98.34(6) . . ?
C2 O4 Zn3 133.55(16) . . ?
C3 O5 Zn2 127.35(15) . . ?
C3 O5 Zn1 131.72(15) . . ?
Zn2 O5 Zn1 99.82(6) . . ?
C3 O6 Zn4 133.63(16) . . ?
C4 O7 Zn1 132.45(15) . . ?
C4 O7 Zn2 127.59(15) . 4 ?
Zn1 O7 Zn2 97.08(6) . 4 ?
C4 O8 Zn2 127.49(15) . . ?
C5 O9 Zn1 128.28(15) . . ?
C5 O9 Zn3 119.02(14) . . ?
Zn1 O9 Zn3 112.61(8) . . ?
C6 O10 Zn4 132.91(16) . . ?
C5 O11 Zn2 130.98(16) 4_455 . ?
C6 O12 Zn2 125.91(15) 4_455 . ?
C6 O12 Zn1 132.56(15) 4_455 4_455 ?
Zn2 O12 Zn1 98.18(6) . 4_455 ?
O2 C1 O1 126.8(2) . . ?
O4 C2 O3 126.4(2) . . ?
O6 C3 O5 126.2(2) . . ?
O8 C4 O7 126.5(2) . . ?
O11 C5 O9 126.8(2) 4 . ?
O10 C6 O12 126.4(2) . 4 ?

loop_
_geom_bond_atom_site_label_1
_geom_bond_atom_site_label_2
_geom_bond_distance
_geom_bond_site_symmetry_2
_geom_bond_publ_flag
Zn1 O1 2.0363(15) . ?
Zn1 O9 2.0748(16) . ?
Zn1 O3 2.1009(16) . ?
Zn1 O5 2.1170(16) . ?
Zn1 O7 2.1197(15) . ?
Zn1 O12 2.1205(16) 4 ?
Zn2 O8 2.0332(17) . ?
Zn2 O11 2.0401(17) . ?
Zn2 O5 2.0839(15) . ?
Zn2 O12 2.1033(15) . ?
Zn2 O7 2.1399(16) 4_455 ?
Zn2 O3 2.1465(16) . ?
Zn3 O4 2.0639(18) . ?
Zn3 O4 2.0639(18) 3 ?
Zn3 O2 2.0782(17) 3 ?
Zn3 O2 2.0782(17) . ?
Zn3 O9 2.1269(16) . ?
Zn3 O9 2.1269(16) 3 ?
Zn4 O10 2.0713(19) 5_565 ?
Zn4 O10 2.0713(19) . ?
Zn4 O6 2.0907(18) . ?
Zn4 O6 2.0907(18) 5_565 ?
Zn4 O1 2.1407(15) 5_565 ?
Zn4 O1 2.1407(15) . ?
O1 C1 1.277(3) . ?
O2 C1 1.224(3) . ?
O3 C2 1.268(3) . ?
O4 C2 1.232(3) . ?
O5 C3 1.267(3) . ?
O6 C3 1.235(3) . ?
O7 C4 1.270(3) . ?
O7 Zn2 2.1399(16) 4 ?
O8 C4 1.240(3) . ?
O9 C5 1.275(3) . ?
O10 C6 1.238(3) . ?
O11 C5 1.240(3) 4_455 ?
O12 C6 1.274(3) 4_455 ?
O12 Zn1 2.1205(16) 4_455 ?
C5 O11 1.240(3) 4 ?
C6 O12 1.274(3) 4 ?
